data_4060330
loop_
_publ_author_name
'Nelkenbaum, Elza'
'Kapon, Moshe'
'Eisen, Moris S.'

_publ_section_title
;
Synthesis and Molecular Structures of Neutral Nickel Complexes. Catalytic 
Activity of (Benzamidinato)(acetylacetonato)nickel for the Addition 
Polymerization of Norbornene, the Oligomerization of Ethylene, 
and the Dimerization of Propylene
;
_journal_issue 11
_journal_name_full Organometallics
_journal_page_first 2645
_journal_page_last 2659
_journal_paper_doi 10.1021/om0490379
_journal_volume 24
_journal_year 2005
_chemical_formula_sum 'C38 H78 Br2 Li2 N8 Ni Si4'
_chemical_formula_weight 991.85
_space_group_IT_number 14
_symmetry_cell_setting monoclinic
_symmetry_space_group_name_Hall '-P 2yn'
_symmetry_space_group_name_H-M 'P 1 21/n 1'
_cell_angle_alpha 90.00
_cell_angle_beta 98.7610(8)
_cell_angle_gamma 90.00
_cell_formula_units_Z 4
_cell_length_a 11.5880(2)
_cell_length_b 15.1020(3)
_cell_length_c 32.8200(8)
_cell_measurement_temperature 230.0(2)
_cell_volume 5676.6(2)
_diffrn_ambient_temperature 230.0(2)
_exptl_crystal_density_diffrn 1.161
_cod_original_sg_symbol_H-M 'P 21/n'
_cod_database_code 4060330

loop_
_symmetry_equiv_pos_as_xyz
'x, y, z'
'-x+1/2, y+1/2, -z+1/2'
'-x, -y, -z'
'x-1/2, -y-1/2, z-1/2'

loop_
_atom_site_label
_atom_site_type_symbol
_atom_site_fract_x
_atom_site_fract_y
_atom_site_fract_z
_atom_site_U_iso_or_equiv
_atom_site_adp_type
_atom_site_occupancy
_atom_site_symmetry_multiplicity
_atom_site_calc_flag
_atom_site_refinement_flags
_atom_site_disorder_assembly
_atom_site_disorder_group
Ni Ni 0.69934(8) 0.18068(7) 0.50498(3) 0.0672(4) Uani 1 1 d . . .
Si1 Si 0.66513(18) 0.07451(16) 0.59462(6) 0.0609(7) Uani 1 1 d . . .
C2 C 0.5711(6) 0.0044(5) 0.5573(2) 0.094(3) Uani 1 1 d . . .
H2A H 0.5137 0.0406 0.5409 0.140 Uiso 1 1 calc R . .
H2B H 0.5327 -0.0390 0.5719 0.140 Uiso 1 1 calc R . .
H2C H 0.6180 -0.0249 0.5397 0.140 Uiso 1 1 calc R . .
C3 C 0.5688(6) 0.1346(5) 0.6260(2) 0.097(3) Uani 1 1 d . . .
H3A H 0.5121 0.1686 0.6082 0.145 Uiso 1 1 calc R . .
H3B H 0.6152 0.1735 0.6450 0.145 Uiso 1 1 calc R . .
H3C H 0.5295 0.0926 0.6411 0.145 Uiso 1 1 calc R . .
C4 C 0.7771(6) 0.0079(5) 0.6271(2) 0.093(3) Uani 1 1 d . . .
H4A H 0.8245 0.0460 0.6462 0.139 Uiso 1 1 calc R . .
H4B H 0.8254 -0.0214 0.6099 0.139 Uiso 1 1 calc R . .
H4C H 0.7396 -0.0355 0.6420 0.139 Uiso 1 1 calc R . .
N5 N 0.7250(5) 0.1497(4) 0.56395(15) 0.0485(17) Uani 1 1 d . . .
C6 C 0.8133(6) 0.2090(5) 0.5692(2) 0.052(2) Uani 1 1 d . . .
C7 C 0.8873(6) 0.2183(5) 0.6106(2) 0.047(2) Uani 1 1 d . . .
C8 C 0.8443(6) 0.2576(5) 0.6430(3) 0.062(2) Uani 1 1 d . . .
H8 H 0.7683 0.2792 0.6392 0.074 Uiso 1 1 calc R . .
C9 C 0.9140(8) 0.2651(5) 0.6816(2) 0.068(3) Uani 1 1 d . . .
H9 H 0.8844 0.2914 0.7035 0.082 Uiso 1 1 calc R . .
C10 C 1.0261(7) 0.2336(5) 0.6870(2) 0.062(2) Uani 1 1 d . . .
H10 H 1.0735 0.2395 0.7124 0.074 Uiso 1 1 calc R . .
C11 C 1.0682(6) 0.1932(5) 0.6549(3) 0.066(2) Uani 1 1 d . . .
H11 H 1.1439 0.1710 0.6588 0.079 Uiso 1 1 calc R . .
C12 C 0.9999(7) 0.1851(5) 0.6171(2) 0.060(2) Uani 1 1 d . . .
H12 H 1.0296 0.1572 0.5956 0.072 Uiso 1 1 calc R . .
N13 N 0.8305(5) 0.2548(5) 0.53702(18) 0.071(2) Uani 1 1 d . . .
Si14 Si 0.9138(2) 0.34229(19) 0.52852(8) 0.0910(10) Uani 1 1 d . . .
C15 C 0.9093(10) 0.4295(7) 0.5649(3) 0.213(7) Uani 1 1 d . . .
H15A H 0.9408 0.4089 0.5920 0.319 Uiso 1 1 calc R . .
H15B H 0.8299 0.4481 0.5645 0.319 Uiso 1 1 calc R . .
H15C H 0.9548 0.4786 0.5577 0.319 Uiso 1 1 calc R . .
C16 C 1.0693(8) 0.3145(8) 0.5285(3) 0.184(6) Uani 1 1 d . . .
H16A H 1.0751 0.2670 0.5095 0.276 Uiso 1 1 calc R . .
H16B H 1.1040 0.2967 0.5557 0.276 Uiso 1 1 calc R . .
H16C H 1.1096 0.3655 0.5203 0.276 Uiso 1 1 calc R . .
C17 C 0.8557(9) 0.3826(7) 0.4767(3) 0.203(7) Uani 1 1 d . . .
H17A H 0.8577 0.3357 0.4571 0.305 Uiso 1 1 calc R . .
H17B H 0.9024 0.4312 0.4698 0.305 Uiso 1 1 calc R . .
H17C H 0.7766 0.4020 0.4762 0.305 Uiso 1 1 calc R . .
Si18 Si 0.7956(2) 0.06745(19) 0.42666(8) 0.0804(8) Uani 1 1 d . . .
C19 C 0.8173(9) -0.0230(7) 0.4651(3) 0.194(6) Uani 1 1 d . . .
H19A H 0.8543 0.0001 0.4911 0.291 Uiso 1 1 calc R . .
H19B H 0.8658 -0.0680 0.4559 0.291 Uiso 1 1 calc R . .
H19C H 0.7430 -0.0480 0.4683 0.291 Uiso 1 1 calc R . .
C20 C 0.9388(6) 0.1187(7) 0.4212(3) 0.169(5) Uani 1 1 d . . .
H20A H 0.9743 0.1422 0.4473 0.253 Uiso 1 1 calc R . .
H20B H 0.9268 0.1656 0.4012 0.253 Uiso 1 1 calc R . .
H20C H 0.9891 0.0747 0.4122 0.253 Uiso 1 1 calc R . .
C21 C 0.7268(7) 0.0217(6) 0.3777(2) 0.128(4) Uani 1 1 d . . .
H21A H 0.7150 0.0679 0.3574 0.192 Uiso 1 1 calc R . .
H21B H 0.6529 -0.0039 0.3809 0.192 Uiso 1 1 calc R . .
H21C H 0.7763 -0.0232 0.3689 0.192 Uiso 1 1 calc R . .
N22 N 0.7111(5) 0.1448(4) 0.44697(15) 0.0518(18) Uani 1 1 d . . .
C23 C 0.6200(6) 0.1993(5) 0.4355(2) 0.044(2) Uani 1 1 d . . .
C24 C 0.5843(6) 0.2148(5) 0.3907(2) 0.045(2) Uani 1 1 d . . .
C25 C 0.6595(7) 0.2526(5) 0.3669(2) 0.060(2) Uani 1 1 d . . .
H25 H 0.7352 0.2663 0.3790 0.072 Uiso 1 1 calc R . .
C26 C 0.6248(7) 0.2706(5) 0.3254(3) 0.071(3) Uani 1 1 d . . .
H26 H 0.6773 0.2958 0.3099 0.085 Uiso 1 1 calc R . .
C27 C 0.5122(9) 0.2510(6) 0.3070(2) 0.068(3) Uani 1 1 d . . .
H27 H 0.4882 0.2638 0.2793 0.082 Uiso 1 1 calc R . .
C28 C 0.4363(7) 0.2129(5) 0.3299(3) 0.067(3) Uani 1 1 d . . .
H28 H 0.3609 0.1983 0.3177 0.081 Uiso 1 1 calc R . .
C29 C 0.4731(6) 0.1959(5) 0.3716(2) 0.055(2) Uani 1 1 d . . .
H29 H 0.4205 0.1710 0.3871 0.066 Uiso 1 1 calc R . .
N30 N 0.5727(5) 0.2361(4) 0.46487(17) 0.0549(19) Uani 1 1 d . . .
Si31 Si 0.4639(2) 0.30942(19) 0.46697(7) 0.0784(8) Uani 1 1 d . . .
C32 C 0.4546(7) 0.3989(5) 0.4276(2) 0.115(3) Uani 1 1 d . . .
H32A H 0.5296 0.4265 0.4287 0.173 Uiso 1 1 calc R . .
H32B H 0.3983 0.4422 0.4331 0.173 Uiso 1 1 calc R . .
H32C H 0.4310 0.3740 0.4007 0.173 Uiso 1 1 calc R . .
C33 C 0.3216(6) 0.2555(7) 0.4646(3) 0.130(4) Uani 1 1 d . . .
H33A H 0.3011 0.2272 0.4383 0.194 Uiso 1 1 calc R . .
H33B H 0.2636 0.2990 0.4682 0.194 Uiso 1 1 calc R . .
H33C H 0.3254 0.2119 0.4861 0.194 Uiso 1 1 calc R . .
C34 C 0.4997(8) 0.3626(6) 0.5185(2) 0.132(4) Uani 1 1 d . . .
H34A H 0.5742 0.3915 0.5205 0.198 Uiso 1 1 calc R . .
H34B H 0.5027 0.3183 0.5396 0.198 Uiso 1 1 calc R . .
H34C H 0.4408 0.4055 0.5219 0.198 Uiso 1 1 calc R . .
N35 N 0.3614(6) 0.4330(5) 0.7442(2) 0.076(2) Uani 1 1 d . . .
C36 C 0.4337(7) 0.4700(7) 0.7795(3) 0.158(5) Uani 1 1 d . . .
H36A H 0.5078 0.4866 0.7721 0.237 Uiso 1 1 calc R . .
H36B H 0.4455 0.4269 0.8012 0.237 Uiso 1 1 calc R . .
H36C H 0.3963 0.5214 0.7887 0.237 Uiso 1 1 calc R . .
C37 C 0.2521(7) 0.4109(6) 0.7586(3) 0.126(4) Uani 1 1 d . . .
H37A H 0.1982 0.3872 0.7361 0.190 Uiso 1 1 calc R . .
H37B H 0.2196 0.4632 0.7689 0.190 Uiso 1 1 calc R . .
H37C H 0.2665 0.3676 0.7802 0.190 Uiso 1 1 calc R . .
C38 C 0.3374(14) 0.4884(9) 0.7066(5) 0.248(11) Uani 1 1 d . . .
H38A H 0.2603 0.5132 0.7069 0.298 Uiso 1 1 calc R . .
H38B H 0.3915 0.5377 0.7113 0.298 Uiso 1 1 calc R . .
C39 C 0.3390(11) 0.4643(9) 0.6691(3) 0.134(5) Uani 1 1 d . . .
H39A H 0.3734 0.5122 0.6554 0.161 Uiso 1 1 calc R . .
H39B H 0.2586 0.4587 0.6559 0.161 Uiso 1 1 calc R . .
N40 N 0.3974(7) 0.3856(5) 0.6612(2) 0.079(2) Uani 1 1 d . . .
C41 C 0.3185(8) 0.3374(6) 0.6290(2) 0.129(4) Uani 1 1 d . . .
H41A H 0.3539 0.2823 0.6231 0.194 Uiso 1 1 calc R . .
H41B H 0.3048 0.3727 0.6044 0.194 Uiso 1 1 calc R . .
H41C H 0.2457 0.3259 0.6386 0.194 Uiso 1 1 calc R . .
C42 C 0.5051(7) 0.4090(6) 0.6449(3) 0.124(4) Uani 1 1 d . . .
H42A H 0.5463 0.3560 0.6398 0.186 Uiso 1 1 calc R . .
H42B H 0.5537 0.4450 0.6647 0.186 Uiso 1 1 calc R . .
H42C H 0.4854 0.4415 0.6197 0.186 Uiso 1 1 calc R . .
Li43 Li 0.4346(9) 0.3251(8) 0.7203(4) 0.058(4) Uani 1 1 d . . .
Br44 Br 0.34672(6) 0.17945(6) 0.73394(2) 0.0680(3) Uani 1 1 d . . .
Br45 Br 0.64807(6) 0.30494(6) 0.74523(3) 0.0707(3) Uani 1 1 d . . .
Li46 Li 0.5529(9) 0.1708(8) 0.7669(4) 0.056(4) Uani 1 1 d . . .
N47 N 0.6482(5) 0.0538(4) 0.7667(2) 0.067(2) Uani 1 1 d . . .
C48 C 0.5851(6) -0.0114(6) 0.7392(3) 0.100(3) Uani 1 1 d . . .
H48A H 0.5117 -0.0243 0.7480 0.150 Uiso 1 1 calc R . .
H48B H 0.6305 -0.0647 0.7397 0.150 Uiso 1 1 calc R . .
H48C H 0.5715 0.0117 0.7116 0.150 Uiso 1 1 calc R . .
C49 C 0.7584(7) 0.0721(5) 0.7514(3) 0.102(3) Uani 1 1 d . . .
H49A H 0.8022 0.1153 0.7687 0.154 Uiso 1 1 calc R . .
H49B H 0.7420 0.0944 0.7237 0.154 Uiso 1 1 calc R . .
H49C H 0.8030 0.0185 0.7516 0.154 Uiso 1 1 calc R . .
C50 C 0.6625(10) 0.0265(8) 0.8110(3) 0.142(5) Uani 1 1 d . . .
H50A H 0.6058 -0.0199 0.8131 0.170 Uiso 1 1 calc R . .
H50B H 0.7391 -0.0005 0.8175 0.170 Uiso 1 1 calc R . .
C51 C 0.6529(13) 0.0844(11) 0.8404(3) 0.196(8) Uani 1 1 d . . .
H51A H 0.7272 0.1145 0.8472 0.235 Uiso 1 1 calc R . .
H51B H 0.6393 0.0519 0.8647 0.235 Uiso 1 1 calc R . .
N52 N 0.5642(6) 0.1498(6) 0.8319(2) 0.084(3) Uani 1 1 d . . .
C53 C 0.6181(9) 0.2241(8) 0.8574(3) 0.174(6) Uani 1 1 d . . .
H53A H 0.5654 0.2736 0.8548 0.261 Uiso 1 1 calc R . .
H53B H 0.6896 0.2410 0.8481 0.261 Uiso 1 1 calc R . .
H53C H 0.6342 0.2059 0.8857 0.261 Uiso 1 1 calc R . .
C54 C 0.4572(7) 0.1253(7) 0.8465(3) 0.134(4) Uani 1 1 d . . .
H54A H 0.4008 0.1718 0.8402 0.201 Uiso 1 1 calc R . .
H54B H 0.4723 0.1163 0.8758 0.201 Uiso 1 1 calc R . .
H54C H 0.4274 0.0717 0.8332 0.201 Uiso 1 1 calc R . .

loop_
_atom_site_aniso_label
_atom_site_aniso_U_11
_atom_site_aniso_U_22
_atom_site_aniso_U_33
_atom_site_aniso_U_23
_atom_site_aniso_U_13
_atom_site_aniso_U_12
Ni 0.0765(7) 0.0801(10) 0.0406(6) 0.0068(6) -0.0056(5) -0.0212(7)
Si1 0.0654(15) 0.0640(19) 0.0508(15) 0.0086(14) 0.0006(12) -0.0113(14)
C2 0.104(7) 0.092(8) 0.080(6) -0.001(6) 0.000(5) -0.046(6)
C3 0.100(7) 0.096(8) 0.099(7) 0.011(6) 0.035(6) -0.017(6)
C4 0.085(6) 0.084(8) 0.108(7) 0.037(6) 0.008(5) 0.003(5)
N5 0.057(4) 0.049(5) 0.037(4) 0.007(3) 0.000(3) -0.021(3)
C6 0.048(5) 0.052(7) 0.054(6) -0.019(5) 0.000(5) 0.002(5)
C7 0.045(5) 0.050(6) 0.045(6) -0.004(4) 0.007(5) -0.009(4)
C8 0.044(5) 0.074(7) 0.062(6) -0.005(5) -0.007(5) -0.001(4)
C9 0.070(6) 0.072(7) 0.063(7) -0.018(5) 0.014(5) 0.002(5)
C10 0.060(6) 0.072(7) 0.050(6) -0.010(5) -0.004(5) -0.012(5)
C11 0.045(5) 0.081(7) 0.070(6) -0.005(6) 0.003(5) 0.001(5)
C12 0.058(5) 0.082(7) 0.039(5) -0.013(5) 0.001(4) -0.004(5)
N13 0.092(5) 0.083(6) 0.035(4) 0.017(4) 0.004(4) -0.035(4)
Si14 0.108(2) 0.092(3) 0.0743(19) 0.0042(17) 0.0159(16) -0.0505(19)
C15 0.363(18) 0.115(12) 0.192(12) -0.061(10) 0.149(12) -0.133(12)
C16 0.121(9) 0.230(16) 0.209(12) 0.050(11) 0.049(8) -0.054(10)
C17 0.257(14) 0.207(15) 0.125(10) 0.104(10) -0.036(9) -0.130(11)
Si18 0.0770(17) 0.087(2) 0.080(2) 0.0142(17) 0.0224(15) 0.0173(17)
C19 0.289(14) 0.173(13) 0.146(10) 0.100(9) 0.119(10) 0.176(11)
C20 0.075(7) 0.195(13) 0.249(13) 0.021(10) 0.069(8) 0.014(8)
C21 0.155(9) 0.115(10) 0.123(9) -0.034(7) 0.050(7) 0.019(7)
N22 0.058(4) 0.053(5) 0.044(4) 0.005(3) 0.006(3) -0.001(4)
C23 0.049(5) 0.038(6) 0.037(6) 0.022(5) -0.017(4) -0.021(4)
C24 0.037(5) 0.041(6) 0.055(6) -0.003(4) -0.002(5) -0.009(4)
C25 0.073(6) 0.065(7) 0.036(6) 0.019(5) -0.007(5) -0.006(5)
C26 0.066(6) 0.074(7) 0.080(8) 0.013(5) 0.032(5) -0.001(5)
C27 0.094(7) 0.079(8) 0.035(5) 0.014(5) 0.018(6) 0.026(6)
C28 0.061(6) 0.083(8) 0.055(7) -0.019(5) 0.000(5) 0.007(5)
C29 0.070(6) 0.060(6) 0.037(5) -0.002(5) 0.015(4) -0.012(5)
N30 0.075(5) 0.070(6) 0.021(4) -0.009(4) 0.014(3) 0.004(4)
Si31 0.1018(19) 0.073(2) 0.0638(17) -0.0070(17) 0.0237(14) 0.0135(19)
C32 0.167(9) 0.074(8) 0.103(8) 0.015(6) 0.018(7) 0.039(7)
C33 0.082(7) 0.168(11) 0.148(9) 0.008(8) 0.048(6) 0.011(7)
C34 0.225(11) 0.121(10) 0.053(6) -0.033(6) 0.031(7) 0.047(8)
N35 0.051(5) 0.073(6) 0.104(6) -0.033(5) 0.012(4) 0.005(4)
C36 0.094(8) 0.120(11) 0.265(15) -0.101(10) 0.043(9) 0.003(7)
C37 0.090(7) 0.094(9) 0.203(12) -0.047(8) 0.045(8) 0.005(7)
C38 0.39(2) 0.134(15) 0.272(19) 0.180(16) 0.202(19) 0.210(15)
C39 0.166(11) 0.146(14) 0.093(10) 0.031(10) 0.021(9) 0.003(11)
N40 0.099(6) 0.053(6) 0.089(6) 0.021(5) 0.023(5) 0.026(5)
C41 0.138(9) 0.140(11) 0.095(8) -0.041(7) -0.032(7) -0.023(8)
C42 0.093(7) 0.155(12) 0.128(9) 0.058(8) 0.031(7) -0.016(7)
Li43 0.052(7) 0.047(10) 0.073(9) 0.007(8) 0.009(6) 0.016(7)
Br44 0.0480(5) 0.0554(7) 0.0944(6) 0.0135(6) -0.0088(4) -0.0062(5)
Br45 0.0469(5) 0.0578(7) 0.1046(7) 0.0128(6) 0.0023(4) -0.0035(5)
Li46 0.047(7) 0.049(10) 0.073(9) 0.008(8) 0.013(6) -0.003(7)
N47 0.045(4) 0.044(5) 0.112(6) -0.017(5) 0.014(4) 0.003(4)
C48 0.080(6) 0.074(8) 0.143(9) -0.010(7) 0.007(6) 0.013(6)
C49 0.086(7) 0.066(8) 0.157(9) -0.007(6) 0.025(6) 0.012(6)
C50 0.206(12) 0.141(13) 0.056(8) 0.062(8) -0.051(9) 0.035(9)
C51 0.229(16) 0.31(3) 0.044(9) 0.015(11) 0.016(11) 0.045(16)
N52 0.067(5) 0.127(8) 0.056(5) 0.016(5) 0.001(4) 0.031(5)
C53 0.169(11) 0.262(17) 0.095(8) -0.090(10) 0.031(8) -0.089(11)
C54 0.074(7) 0.228(14) 0.107(8) 0.022(8) 0.036(6) -0.033(8)

loop_
_geom_bond_atom_site_label_1
_geom_bond_atom_site_label_2
_geom_bond_distance
_geom_bond_site_symmetry_2
_geom_bond_publ_flag
Ni N5 1.969(5) . ?
Ni N30 2.000(5) . ?
Ni N22 2.004(5) . ?
Ni N13 2.045(6) . ?
Ni C23 2.341(6) . ?
Ni C6 2.349(7) . ?
Si1 N5 1.731(6) . ?
Si1 C2 1.844(6) . ?
Si1 C4 1.846(6) . ?
Si1 C3 1.867(7) . ?
N5 C6 1.350(8) . ?
C6 N13 1.303(8) . ?
C6 C7 1.499(9) . ?
C7 C8 1.375(8) . ?
C7 C12 1.384(8) . ?
C8 C9 1.400(8) . ?
C9 C10 1.369(9) . ?
C10 C11 1.369(9) . ?
C11 C12 1.372(8) . ?
N13 Si14 1.684(7) . ?
Si14 C15 1.784(10) . ?
Si14 C17 1.834(8) . ?
Si14 C16 1.850(9) . ?
Si18 N22 1.723(6) . ?
Si18 C21 1.818(8) . ?
Si18 C19 1.850(9) . ?
Si18 C20 1.865(8) . ?
N22 C23 1.346(8) . ?
C23 N30 1.303(8) . ?
C23 C24 1.485(9) . ?
C24 C29 1.374(8) . ?
C24 C25 1.379(8) . ?
C25 C26 1.389(9) . ?
C26 C27 1.384(9) . ?
C27 C28 1.368(9) . ?
C28 C29 1.395(8) . ?
N30 Si31 1.687(6) . ?
Si31 C33 1.831(8) . ?
Si31 C34 1.860(7) . ?
Si31 C32 1.862(8) . ?
N35 C36 1.435(9) . ?
N35 C37 1.455(9) . ?
N35 C38 1.482(12) . ?
N35 Li43 2.048(13) . ?
C38 C39 1.286(14) . ?
C38 Li43 2.719(16) . ?
C39 N40 1.412(12) . ?
N40 C42 1.473(9) . ?
N40 C41 1.479(9) . ?
N40 Li43 2.127(13) . ?
Li43 Br44 2.493(13) . ?
Li43 Br45 2.504(10) . ?
Li43 Li46 3.003(16) . ?
Br44 Li46 2.472(10) . ?
Br45 Li46 2.463(12) . ?
Li46 N47 2.085(13) . ?
Li46 N52 2.140(13) . ?
N47 C48 1.456(8) . ?
N47 C49 1.469(8) . ?
N47 C50 1.496(10) . ?
C50 C51 1.319(13) . ?
C51 N52 1.422(13) . ?
N52 C54 1.443(9) . ?
N52 C53 1.479(11) . ?
